data_7209699
loop_
_publ_author_name
'Ding, Bin'
'Yang, Pan'
'Liu, Yuan Yuan'
'Wang, Ying'
'Du, Gui Xiang'

_publ_section_title
;
 Hydrothermal syntheses and characterization of a series of luminescent
 Cd(ii) frameworks with pyridine-based and benzene-based bis-triazole
 ligands
;
_journal_issue 13
_journal_name_full CrystEngComm
_journal_page_first 2490
_journal_paper_doi 10.1039/c3ce26998a
_journal_volume 15
_journal_year 2013
_chemical_formula_sum 'C10 H8 Cd I2 N6'
_chemical_formula_weight 578.43
_chemical_name_systematic
;
?
;
_space_group_IT_number 15
_symmetry_cell_setting monoclinic
_symmetry_space_group_name_Hall '-C 2yc'
_symmetry_space_group_name_H-M 'C 1 2/c 1'
_atom_sites_solution_hydrogens geom
_atom_sites_solution_primary direct
_atom_sites_solution_secondary difmap
_audit_creation_method SHELXL-97
_cell_angle_alpha 90.00
_cell_angle_beta 109.066(10)
_cell_angle_gamma 90.00
_cell_formula_units_Z 4
_cell_length_a 16.549(12)
_cell_length_b 6.323(5)
_cell_length_c 15.523(11)
_cell_measurement_temperature 120(2)
_cell_measurement_theta_max 26.00
_cell_measurement_theta_min 2.6
_cell_volume 1535(2)
_computing_structure_refinement 'SHELXL-97 (Sheldrick, 1997)'
_computing_structure_solution 'SHELXS-97 (Sheldrick, 1990)'
_diffrn_ambient_temperature 120(2)
_diffrn_measured_fraction_theta_full 0.999
_diffrn_measured_fraction_theta_max 0.999
_diffrn_radiation_monochromator graphite
_diffrn_radiation_source 'fine-focus sealed tube'
_diffrn_radiation_type MoK\a
_diffrn_radiation_wavelength 0.71073
_diffrn_reflns_av_R_equivalents 0.0183
_diffrn_reflns_av_sigmaI/netI 0.0197
_diffrn_reflns_limit_h_max 20
_diffrn_reflns_limit_h_min -9
_diffrn_reflns_limit_k_max 7
_diffrn_reflns_limit_k_min -7
_diffrn_reflns_limit_l_max 17
_diffrn_reflns_limit_l_min -19
_diffrn_reflns_number 4310
_diffrn_reflns_theta_full 26.00
_diffrn_reflns_theta_max 26.00
_diffrn_reflns_theta_min 2.60
_exptl_absorpt_coefficient_mu 5.435
_exptl_absorpt_correction_T_max 0.581
_exptl_absorpt_correction_T_min 0.391
_exptl_absorpt_correction_type multi-scan
_exptl_absorpt_process_details SADABS
_exptl_crystal_colour colorless
_exptl_crystal_density_diffrn 2.485
_exptl_crystal_density_method 'not measured'
_exptl_crystal_description block
_exptl_crystal_F_000 1048
_exptl_crystal_size_max 0.20
_exptl_crystal_size_mid 0.15
_exptl_crystal_size_min 0.10
_refine_diff_density_max 0.529
_refine_diff_density_min -0.452
_refine_diff_density_rms 0.073
_refine_ls_extinction_method none
_refine_ls_goodness_of_fit_ref 0.883
_refine_ls_hydrogen_treatment constr
_refine_ls_matrix_type full
_refine_ls_number_parameters 97
_refine_ls_number_reflns 1505
_refine_ls_number_restraints 0
_refine_ls_restrained_S_all 0.883
_refine_ls_R_factor_all 0.0277
_refine_ls_R_factor_gt 0.0236
_refine_ls_shift/su_max 0.001
_refine_ls_shift/su_mean 0.000
_refine_ls_structure_factor_coef Fsqd
_refine_ls_weighting_details 'calc w=1/[\s^2^(Fo^2^)+(0.0336P)^2^+4.2056P] where P=(Fo^2^+2Fc^2^)/3'
_refine_ls_weighting_scheme calc
_refine_ls_wR_factor_gt 0.0566
_refine_ls_wR_factor_ref 0.0596
_reflns_number_gt 1344
_reflns_number_total 1505
_reflns_threshold_expression >2sigma(I)
_cod_data_source_file c3ce26998a.txt
_cod_data_source_block 2a
_cod_depositor_comments
;
The following automatic conversions were performed:

'_symmetry_cell_setting' value 'Monoclinic' changed to 'monoclinic'
according to /home/saulius/struct/CIF-dictionaries/cif_core.dic
dictionary named 'cif_core.dic' version 2.4.2 from
2011-04-26.

'_exptl_absorpt_correction_type' value 'MULTI-SCAN'
changed to 'multi-scan' according to
/home/saulius/struct/CIF-dictionaries/cif_core.dic dictionary named
'cif_core.dic' version 2.4.2 from 2011-04-26.

Automatic conversion script
Id: cif_fix_values 1891 2012-01-12 08:04:46Z andrius 
;
_cod_original_cell_volume 1535.3(19)
_cod_original_sg_symbol_H-M C2/c
_cod_database_code 7209699

loop_
_symmetry_equiv_pos_as_xyz
'x, y, z'
'-x, y, -z+1/2'
'x+1/2, y+1/2, z'
'-x+1/2, y+1/2, -z+1/2'
'-x, -y, -z'
'x, -y, z-1/2'
'-x+1/2, -y+1/2, -z'
'x+1/2, -y+1/2, z-1/2'

loop_
_atom_site_label
_atom_site_type_symbol
_atom_site_fract_x
_atom_site_fract_y
_atom_site_fract_z
_atom_site_U_iso_or_equiv
_atom_site_adp_type
_atom_site_occupancy
_atom_site_symmetry_multiplicity
_atom_site_calc_flag
_atom_site_refinement_flags
_atom_site_disorder_assembly
_atom_site_disorder_group
Cd Cd 1.0000 1.09019(5) 0.2500 0.04191(12) Uani 1 2 d S . .
I1 I 1.05297(19) 1.3283(7) 0.1404(5) 0.0756(8) Uani 0.404(16) 1 d P A 1
I2 I 1.0397(3) 1.2670(12) 0.1078(5) 0.0929(12) Uani 0.596(16) 1 d P A 2
N1 N 0.89277(18) 0.8581(4) 0.18758(19) 0.0459(6) Uani 1 1 d . A .
N3 N 0.81364(18) 0.5937(4) 0.11716(18) 0.0429(6) Uani 1 1 d . A .
C4 C 0.7809(2) 0.4188(5) 0.0570(2) 0.0400(7) Uani 1 1 d . . .
N2 N 0.8302(2) 0.8264(6) 0.2266(2) 0.0650(9) Uani 1 1 d . . .
C1 C 0.8818(2) 0.7180(6) 0.1232(2) 0.0506(8) Uani 1 1 d . . .
H1 H 0.9160 0.7053 0.0864 0.061 Uiso 1 1 calc R A .
C3 C 0.7853(3) 0.6678(7) 0.1835(3) 0.0639(11) Uani 1 1 d . A .
H3 H 0.7388 0.6116 0.1968 0.077 Uiso 1 1 calc R . .
C6 C 0.8073(3) 0.3851(7) -0.0165(3) 0.0682(12) Uani 1 1 d . . .
H6 H 0.8462 0.4772 -0.0281 0.082 Uiso 1 1 calc R . .
C5 C 0.7235(3) 0.2845(7) 0.0736(3) 0.0684(13) Uani 1 1 d . . .
H5 H 0.7050 0.3071 0.1234 0.082 Uiso 1 1 calc R . .

loop_
_atom_site_aniso_label
_atom_site_aniso_U_11
_atom_site_aniso_U_22
_atom_site_aniso_U_33
_atom_site_aniso_U_23
_atom_site_aniso_U_13
_atom_site_aniso_U_12
Cd 0.0426(2) 0.03666(18) 0.0521(2) 0.000 0.02308(16) 0.000
I1 0.0782(7) 0.0793(12) 0.0791(17) 0.0354(10) 0.0389(9) -0.0024(8)
I2 0.0818(10) 0.121(2) 0.0947(18) 0.0597(18) 0.0546(12) 0.0235(12)
N1 0.0471(16) 0.0440(14) 0.0513(15) -0.0077(12) 0.0224(14) -0.0073(13)
N3 0.0449(15) 0.0443(14) 0.0431(14) -0.0054(12) 0.0192(12) -0.0057(13)
C4 0.0408(16) 0.0419(16) 0.0388(15) 0.0006(13) 0.0150(14) -0.0018(14)
N2 0.067(2) 0.071(2) 0.072(2) -0.0240(18) 0.0425(19) -0.0192(18)
C1 0.054(2) 0.053(2) 0.055(2) -0.0101(16) 0.0320(18) -0.0144(17)
C3 0.061(2) 0.075(3) 0.071(3) -0.025(2) 0.042(2) -0.020(2)
C6 0.081(3) 0.075(3) 0.067(2) -0.021(2) 0.049(2) -0.040(2)
C5 0.087(3) 0.076(3) 0.062(2) -0.024(2) 0.051(2) -0.039(2)

loop_
_atom_type_symbol
_atom_type_description
_atom_type_scat_dispersion_real
_atom_type_scat_dispersion_imag
_atom_type_scat_source
C C 0.0033 0.0016 'International Tables Vol C Tables 4.2.6.8 and 6.1.1.4'
H H 0.0000 0.0000 'International Tables Vol C Tables 4.2.6.8 and 6.1.1.4'
N N 0.0061 0.0033 'International Tables Vol C Tables 4.2.6.8 and 6.1.1.4'
Cd Cd -0.8075 1.2024 'International Tables Vol C Tables 4.2.6.8 and 6.1.1.4'
I I -0.4742 1.8119 'International Tables Vol C Tables 4.2.6.8 and 6.1.1.4'

loop_
_geom_angle_atom_site_label_1
_geom_angle_atom_site_label_2
_geom_angle_atom_site_label_3
_geom_angle
_geom_angle_site_symmetry_1
_geom_angle_site_symmetry_3
N1 Cd N1 99.10(16) . 2_755
N1 Cd I1 105.56(10) . 2_755
N1 Cd I1 118.37(18) 2_755 2_755
N1 Cd I1 118.37(18) . .
N1 Cd I1 105.56(10) 2_755 .
I1 Cd I1 110.1(3) 2_755 .
N1 Cd I2 104.43(9) . 2_755
N1 Cd I2 106.3(2) 2_755 2_755
I1 Cd I2 13.00(7) 2_755 2_755
I1 Cd I2 120.4(3) . 2_755
N1 Cd I2 106.3(2) . .
N1 Cd I2 104.43(9) 2_755 .
I1 Cd I2 120.4(3) 2_755 .
I1 Cd I2 13.00(7) . .
I2 Cd I2 131.8(4) 2_755 .
C1 N1 N2 107.6(3) . .
C1 N1 Cd 131.5(2) . .
N2 N1 Cd 120.3(2) . .
C3 N3 C1 103.6(3) . .
C3 N3 C4 127.9(3) . .
C1 N3 C4 128.5(3) . .
C5 C4 C6 119.6(3) . .
C5 C4 N3 119.8(3) . .
C6 C4 N3 120.6(3) . .
C3 N2 N1 105.8(3) . .
N1 C1 N3 110.6(3) . .
N1 C1 H1 124.7 . .
N3 C1 H1 124.7 . .
N2 C3 N3 112.4(3) . .
N2 C3 H3 123.8 . .
N3 C3 H3 123.8 . .
C4 C6 C5 120.5(3) . 7_655
C4 C6 H6 119.7 . .
C5 C6 H6 119.7 7_655 .
C4 C5 C6 119.8(3) . 7_655
C4 C5 H5 120.1 . .
C6 C5 H5 120.1 7_655 .

loop_
_geom_bond_atom_site_label_1
_geom_bond_atom_site_label_2
_geom_bond_distance
_geom_bond_site_symmetry_2
Cd N1 2.263(3) .
Cd N1 2.263(3) 2_755
Cd I1 2.628(4) 2_755
Cd I1 2.628(4) .
Cd I2 2.738(2) 2_755
Cd I2 2.738(2) .
N1 C1 1.303(4) .
N1 N2 1.375(4) .
N3 C3 1.347(4) .
N3 C1 1.352(4) .
N3 C4 1.434(4) .
C4 C5 1.360(5) .
C4 C6 1.365(5) .
N2 C3 1.296(5) .
C1 H1 0.9300 .
C3 H3 0.9300 .
C6 C5 1.378(5) 7_655
C6 H6 0.9300 .
C5 C6 1.378(5) 7_655
C5 H5 0.9300 .
